data_7200134
loop_
_publ_author_name
'Kendrick, John'
'Gourlay, Matthew D.'
'Neumann, Marcus A.'
'Leusen, Frank J. J.'

_publ_section_title
;
 Predicting spontaneous racemate resolution using recent developments in
 crystal structure prediction
;
_journal_issue 11
_journal_name_full CrystEngComm
_journal_page_first 2391
_journal_page_last 2399
_journal_paper_doi 10.1039/b909038j
_journal_volume 11
_journal_year 2009
_space_group_IT_number 14
_symmetry_cell_setting monoclinic
_symmetry_Int_Tables_number 14
_symmetry_space_group_name_Hall '-P 2ybc'
_symmetry_space_group_name_H-M 'P 1 21/c 1'
_cell_angle_alpha 90.000000
_cell_angle_beta 156.214073
_cell_angle_gamma 90.000000
_cell_length_a 11.198673
_cell_length_b 10.855571
_cell_length_c 10.797410
_cell_volume 529.406
_cod_data_source_file 5HMO_racemic.cif
_cod_data_source_block 5HMO_R_17
_cod_original_sg_symbol_H-M 'P 2_1/c'
_cod_struct_determination_method theoretical
_cod_database_code 7200134

loop_
_symmetry_equiv_pos_site_id
_symmetry_equiv_pos_as_xyz
1 x,y,z
2 -x,y+1/2,-z+1/2
3 -x,-y,-z
4 x,-y+1/2,z+1/2

loop_
_atom_site_label
_atom_site_type_symbol
_atom_site_fract_x
_atom_site_fract_y
_atom_site_fract_z
C46 C 0.858638 0.513440 1.659008
C47 C 1.009219 0.401585 1.862634
O48 O 1.217128 0.357784 1.964742
C49 C 1.135557 0.406932 1.776452
N50 N 0.915326 0.488218 1.582284
O51 O 1.262576 0.375394 1.799586
C52 C 0.802982 0.295044 1.696728
O53 O 0.622414 0.329743 1.628023
H54 H 0.622198 0.517173 1.456319
H55 H 0.961419 0.600669 1.785388
H56 H 1.143088 0.426282 2.070478
H57 H 0.832688 0.538021 1.430215
H58 H 0.667844 0.273268 1.486239
H59 H 0.940113 0.214817 1.850003
H60 H 0.490361 0.258734 1.519053
